data_2013822
loop_
_publ_author_name
'Ray, Jayanta Kumar'
'Haldar, Pranab'
'Canle L., M.'
'Santaballa, J. A.'
'Mah\'ia, Jose'

_publ_section_title
;
 Diethyl
 1-(4-fluorophenyl)-3-(2-furyl)-5-oxopyrrolidine-2,2-dicarboxylate and
 diethyl
 1-(3,4-dichlorophenyl)-3-(2-furyl)-5-oxopyrrolidine-2,2-dicarboxylate
;
_journal_issue 3
_journal_name_full 'Acta Crystallographica Section C'
_journal_page_first o163
_journal_page_last o165
_journal_paper_doi 10.1107/S0108270103029111
_journal_volume 60
_journal_year 2004
_chemical_formula_iupac 'C20 H19 Cl2 N O6'
_chemical_formula_moiety 'C20 H19 Cl2 N O6'
_chemical_formula_sum 'C20 H19 Cl2 N O6'
_chemical_formula_weight 440.26
_chemical_melting_point .353E-305
_chemical_name_systematic
;
Diethyl 1-(3,4-dchlorophenyl)-3-(2-furyl)-5-oxopyrrolidine-2,2-dicarboxylate
;
_space_group_IT_number 2
_symmetry_cell_setting triclinic
_symmetry_space_group_name_Hall '-P 1'
_symmetry_space_group_name_H-M 'P -1'
_atom_sites_solution_hydrogens geom
_atom_sites_solution_primary direct
_atom_sites_solution_secondary difmap
_audit_creation_method SHELXL-97
_cell_angle_alpha 72.749(2)
_cell_angle_beta 86.206(2)
_cell_angle_gamma 64.310(2)
_cell_formula_units_Z 2
_cell_length_a 9.5478(9)
_cell_length_b 10.2319(9)
_cell_length_c 12.5088(11)
_cell_measurement_reflns_used 2877
_cell_measurement_temperature 298(2)
_cell_measurement_theta_max 28.0
_cell_measurement_theta_min 2.0
_cell_volume 1048.91(17)
_computing_cell_refinement 'SAINT (Siemens, 1995)'
_computing_data_collection 'SMART (Siemens, 1995)'
_computing_data_reduction SAINT
_computing_molecular_graphics 'SHELXTL (Sheldrick, 1997a)'
_computing_publication_material SHELXTL
_computing_structure_refinement 'SHELXL97 (Sheldrick, 1997)'
_computing_structure_solution 'SHELXS97 (Sheldrick, 1990)'
_diffrn_ambient_temperature 298(2)
_diffrn_measured_fraction_theta_full 0.985
_diffrn_measured_fraction_theta_max 0.972
_diffrn_measurement_device_type 'Bruker CCD area detector'
_diffrn_measurement_method 'phi and omega scans'
_diffrn_radiation_monochromator graphite
_diffrn_radiation_source 'fine-focus sealed tube'
_diffrn_radiation_type MoK\a
_diffrn_radiation_wavelength 0.71073
_diffrn_reflns_av_R_equivalents 0.0178
_diffrn_reflns_av_sigmaI/netI 0.0363
_diffrn_reflns_limit_h_max 12
_diffrn_reflns_limit_h_min -12
_diffrn_reflns_limit_k_max 7
_diffrn_reflns_limit_k_min -13
_diffrn_reflns_limit_l_max 15
_diffrn_reflns_limit_l_min -15
_diffrn_reflns_number 6438
_diffrn_reflns_theta_full 25.00
_diffrn_reflns_theta_max 27.00
_diffrn_reflns_theta_min 1.71
_diffrn_standards_decay_% 0.32
_diffrn_standards_interval_count 'set of frames'
_diffrn_standards_number '50 first frames'
_exptl_absorpt_coefficient_mu 0.346
_exptl_absorpt_correction_T_max 0.9500
_exptl_absorpt_correction_T_min 0.8748
_exptl_absorpt_correction_type empirical
_exptl_absorpt_process_details '(SADABS; Sheldrick, 1996)'
_exptl_crystal_colour Colourless
_exptl_crystal_density_diffrn 1.394
_exptl_crystal_density_method 'not measured'
_exptl_crystal_description Block
_exptl_crystal_F_000 456
_exptl_crystal_size_max 0.23
_exptl_crystal_size_mid 0.19
_exptl_crystal_size_min 0.15
_refine_diff_density_max 0.365
_refine_diff_density_min -0.409
_refine_ls_extinction_method none
_refine_ls_goodness_of_fit_ref 1.050
_refine_ls_hydrogen_treatment constr
_refine_ls_matrix_type full
_refine_ls_number_parameters 264
_refine_ls_number_reflns 4450
_refine_ls_number_restraints 0
_refine_ls_restrained_S_all 1.050
_refine_ls_R_factor_all 0.0709
_refine_ls_R_factor_gt 0.0482
_refine_ls_shift/su_max 0.000
_refine_ls_shift/su_mean 0.000
_refine_ls_structure_factor_coef Fsqd
_refine_ls_weighting_details 'calc w=1/[\s^2^(Fo^2^)+(0.0601P)^2^+0.4142P] where P=(Fo^2^+2Fc^2^)/3'
_refine_ls_weighting_scheme calc
_refine_ls_wR_factor_gt 0.1252
_refine_ls_wR_factor_ref 0.1402
_reflns_number_gt 3184
_reflns_number_total 4450
_reflns_threshold_expression I>2\s(I)
_cod_data_source_file na1631.cif
_cod_data_source_block II
_cod_depositor_comments
;
The following automatic conversions were performed:
'_symmetry_cell_setting' value 'Triclinic' changed to 'triclinic'
according to '/home/saulius/struct/CIF-dictionaries/cif_core.dic'
dictionary named 'cif_core.dic' version 2.4.1 from 2010-06-29.

Automatic conversion script
Id: cif_fix_enum 1527 2010-12-29 10:47:43Z saulius 

The following automatic conversions were performed:

'_symmetry_cell_setting' value 'Triclinic' changed to 'triclinic'
according to /home/saulius/struct/CIF-dictionaries/cif_core.dic
dictionary named 'cif_core.dic' version 2.4.1 from 2010-06-29.

Automatic conversion script
Id: cif_fix_values 1715 2011-07-08 13:25:40Z adriana 
;
_cod_original_cell_volume 1048.91(16)
_cod_original_sg_symbol_H-M P-1
_cod_database_code 2013822
_cod_database_fobs_code 2013822

loop_
_symmetry_equiv_pos_as_xyz
'x, y, z'
'-x, -y, -z'

loop_
_atom_site_label
_atom_site_fract_x
_atom_site_fract_y
_atom_site_fract_z
_atom_site_U_iso_or_equiv
_atom_site_adp_type
_atom_site_calc_flag
_atom_site_refinement_flags
_atom_site_occupancy
_atom_site_disorder_assembly
_atom_site_disorder_group
_atom_site_type_symbol
Cl1 0.48018(8) 0.71104(8) 0.48180(6) 0.0648(2) Uani d . 1 . . Cl
Cl2 0.19057(11) 1.02484(10) 0.46814(8) 0.0985(4) Uani d . 1 . . Cl
O1 0.1938(2) 0.87834(19) 0.00114(14) 0.0600(5) Uani d . 1 . . O
O2 0.1639(2) 0.2812(2) 0.10045(16) 0.0604(5) Uani d . 1 . . O
O3 0.50154(19) 0.4559(2) 0.17934(16) 0.0586(5) Uani d . 1 . . O
O4 0.41958(18) 0.27495(18) 0.24500(14) 0.0527(4) Uani d . 1 . . O
O5 0.1940(2) 0.4423(3) 0.37959(15) 0.0745(6) Uani d . 1 . . O
O6 -0.0102(2) 0.5385(3) 0.25919(17) 0.0870(7) Uani d . 1 . . O
N1 0.2024(2) 0.6852(2) 0.15596(14) 0.0417(4) Uani d . 1 . . N
C1 0.1971(3) 0.7538(3) 0.04250(18) 0.0452(5) Uani d . 1 . . C
C2 0.1988(3) 0.6467(3) -0.01788(18) 0.0473(5) Uani d . 1 . . C
H2A 0.3002 0.5995 -0.0456 0.057 Uiso calc R 1 . . H
H2B 0.1207 0.6996 -0.0807 0.057 Uiso calc R 1 . . H
C3 0.1620(3) 0.5280(3) 0.06979(18) 0.0424(5) Uani d . 1 . . C
H3A 0.0484 0.5675 0.0703 0.051 Uiso calc R 1 . . H
C4 0.2253(2) 0.5273(2) 0.18339(17) 0.0391(5) Uani d . 1 . . C
C5 0.2003(3) 0.7609(2) 0.23584(18) 0.0420(5) Uani d . 1 . . C
C6 0.3258(3) 0.7050(3) 0.31264(19) 0.0455(5) Uani d . 1 . . C
H6A 0.4123 0.6146 0.3147 0.055 Uiso calc R 1 . . H
C7 0.3223(3) 0.7839(3) 0.38608(19) 0.0477(5) Uani d . 1 . . C
C8 0.1948(3) 0.9202(3) 0.3808(2) 0.0581(6) Uani d . 1 . . C
C9 0.0694(3) 0.9747(3) 0.3046(2) 0.0654(7) Uani d . 1 . . C
H9A -0.0165 1.0659 0.3017 0.078 Uiso calc R 1 . . H
C10 0.0710(3) 0.8947(3) 0.2329(2) 0.0546(6) Uani d . 1 . . C
H10A -0.0145 0.9306 0.1828 0.066 Uiso calc R 1 . . H
C11 0.2222(3) 0.3815(3) 0.04416(19) 0.0455(5) Uani d . 1 . . C
C12 0.3202(3) 0.3247(3) -0.0289(2) 0.0639(7) Uani d . 1 . . C
H12A 0.3757 0.3703 -0.0769 0.077 Uiso calc R 1 . . H
C13 0.3237(4) 0.1821(3) -0.0198(3) 0.0783(9) Uani d . 1 . . C
H13A 0.3814 0.1163 -0.0609 0.094 Uiso calc R 1 . . H
C14 0.2296(4) 0.1605(3) 0.0579(3) 0.0748(9) Uani d . 1 . . C
H14A 0.2103 0.0751 0.0809 0.090 Uiso calc R 1 . . H
C15 0.3991(3) 0.4169(3) 0.20421(18) 0.0424(5) Uani d . 1 . . C
C16 0.5786(3) 0.1584(3) 0.2504(3) 0.0682(7) Uani d . 1 . . C
H16A 0.6463 0.1679 0.2991 0.082 Uiso calc R 1 . . H
H16B 0.6175 0.1696 0.1762 0.082 Uiso calc R 1 . . H
C17 0.5761(4) 0.0088(4) 0.2949(4) 0.0978(12) Uani d . 1 . . C
H17A 0.6797 -0.0701 0.2992 0.147 Uiso calc R 1 . . H
H17B 0.5091 0.0004 0.2459 0.147 Uiso calc R 1 . . H
H17C 0.5378 -0.0013 0.3684 0.147 Uiso calc R 1 . . H
C18 0.1366(3) 0.4932(3) 0.28685(19) 0.0456(5) Uani d . 1 . . C
C19 -0.1125(5) 0.5277(7) 0.3508(4) 0.131(2) Uani d . 1 . . C
H19A -0.0538 0.4939 0.4220 0.158 Uiso calc R 1 . . H
H19B -0.1969 0.6275 0.3434 0.158 Uiso calc R 1 . . H
C20 -0.1741(6) 0.4272(6) 0.3504(5) 0.142(2) Uani d . 1 . . C
H20A -0.2565 0.4387 0.4004 0.213 Uiso calc R 1 . . H
H20B -0.0938 0.3250 0.3748 0.213 Uiso calc R 1 . . H
H20C -0.2145 0.4485 0.2758 0.213 Uiso calc R 1 . . H

loop_
_atom_site_aniso_label
_atom_site_aniso_U_11
_atom_site_aniso_U_22
_atom_site_aniso_U_33
_atom_site_aniso_U_12
_atom_site_aniso_U_13
_atom_site_aniso_U_23
Cl1 0.0686(4) 0.0664(4) 0.0601(4) -0.0267(3) -0.0157(3) -0.0195(3)
Cl2 0.1109(7) 0.0846(6) 0.0944(6) -0.0125(5) -0.0190(5) -0.0597(5)
O1 0.0856(13) 0.0478(10) 0.0493(10) -0.0353(9) 0.0058(9) -0.0084(8)
O2 0.0650(11) 0.0591(11) 0.0696(12) -0.0392(9) 0.0051(9) -0.0175(9)
O3 0.0453(9) 0.0632(11) 0.0779(12) -0.0306(8) 0.0167(8) -0.0274(9)
O4 0.0488(9) 0.0462(9) 0.0588(10) -0.0202(7) -0.0017(7) -0.0092(8)
O5 0.0713(12) 0.1050(16) 0.0385(10) -0.0395(11) 0.0077(9) -0.0084(10)
O6 0.0581(12) 0.170(2) 0.0598(12) -0.0676(14) 0.0266(9) -0.0485(14)
N1 0.0486(10) 0.0433(10) 0.0365(9) -0.0233(8) 0.0015(8) -0.0110(8)
C1 0.0480(12) 0.0472(13) 0.0402(12) -0.0224(10) 0.0039(9) -0.0101(10)
C2 0.0562(13) 0.0536(13) 0.0376(12) -0.0293(11) 0.0048(10) -0.0133(10)
C3 0.0418(11) 0.0517(13) 0.0395(11) -0.0249(10) 0.0020(9) -0.0143(10)
C4 0.0410(11) 0.0448(12) 0.0372(11) -0.0240(9) 0.0039(8) -0.0120(9)
C5 0.0457(12) 0.0442(12) 0.0380(11) -0.0215(10) 0.0044(9) -0.0121(9)
C6 0.0474(12) 0.0422(12) 0.0458(12) -0.0177(10) 0.0001(10) -0.0135(10)
C7 0.0531(13) 0.0482(13) 0.0428(12) -0.0238(11) -0.0034(10) -0.0105(10)
C8 0.0696(16) 0.0563(15) 0.0513(14) -0.0228(13) 0.0007(12) -0.0262(12)
C9 0.0614(16) 0.0567(15) 0.0630(17) -0.0042(12) -0.0040(13) -0.0286(13)
C10 0.0484(13) 0.0576(15) 0.0505(14) -0.0146(11) -0.0028(10) -0.0176(11)
C11 0.0506(13) 0.0511(13) 0.0427(12) -0.0290(11) -0.0011(10) -0.0134(10)
C12 0.0799(19) 0.0614(16) 0.0566(16) -0.0338(14) 0.0147(14) -0.0234(13)
C13 0.103(2) 0.0608(18) 0.071(2) -0.0278(17) 0.0056(18) -0.0316(15)
C14 0.095(2) 0.0506(16) 0.087(2) -0.0379(16) -0.0075(18) -0.0202(15)
C15 0.0461(12) 0.0487(13) 0.0378(11) -0.0239(10) 0.0038(9) -0.0154(9)
C16 0.0575(16) 0.0576(16) 0.0765(19) -0.0138(13) -0.0015(14) -0.0181(14)
C17 0.094(2) 0.0527(18) 0.133(3) -0.0200(17) -0.013(2) -0.0218(19)
C18 0.0499(13) 0.0536(13) 0.0423(13) -0.0306(11) 0.0106(10) -0.0157(10)
C19 0.111(3) 0.269(6) 0.102(3) -0.136(4) 0.074(3) -0.107(4)
C20 0.167(5) 0.142(4) 0.153(4) -0.104(4) 0.095(4) -0.053(3)

loop_
_atom_type_symbol
_atom_type_description
_atom_type_scat_dispersion_real
_atom_type_scat_dispersion_imag
_atom_type_scat_source
C C 0.0033 0.0016 'International Tables Vol C Tables 4.2.6.8 and 6.1.1.4'
H H 0.0000 0.0000 'International Tables Vol C Tables 4.2.6.8 and 6.1.1.4'
N N 0.0061 0.0033 'International Tables Vol C Tables 4.2.6.8 and 6.1.1.4'
O O 0.0106 0.0060 'International Tables Vol C Tables 4.2.6.8 and 6.1.1.4'
Cl Cl 0.1484 0.1585 'International Tables Vol C Tables 4.2.6.8 and 6.1.1.4'

loop_
_geom_angle_atom_site_label_1
_geom_angle_atom_site_label_2
_geom_angle_atom_site_label_3
_geom_angle
_geom_angle_publ_flag
C11 O2 C14 105.9(2) ?
C15 O4 C16 116.20(19) ?
C18 O6 C19 117.2(3) ?
C1 N1 C5 121.07(18) ?
C1 N1 C4 113.36(17) ?
C5 N1 C4 125.31(17) ?
O1 C1 N1 124.8(2) ?
O1 C1 C2 127.2(2) ?
N1 C1 C2 107.91(19) ?
C1 C2 C3 104.95(18) ?
C1 C2 H2A 110.8 ?
C3 C2 H2A 110.8 ?
C1 C2 H2B 110.8 ?
C3 C2 H2B 110.8 ?
H2A C2 H2B 108.8 ?
C11 C3 C2 112.61(19) ?
C11 C3 C4 117.58(18) ?
C2 C3 C4 102.83(16) ?
C11 C3 H3A 107.8 ?
C2 C3 H3A 107.8 ?
C4 C3 H3A 107.8 ?
N1 C4 C15 111.08(17) ?
N1 C4 C18 108.84(17) ?
C15 C4 C18 110.97(18) ?
N1 C4 C3 100.97(16) yes
C15 C4 C3 108.53(17) ?
C18 C4 C3 116.04(17) ?
C10 C5 C6 120.2(2) ?
C10 C5 N1 118.38(19) ?
C6 C5 N1 121.35(19) ?
C7 C6 C5 119.9(2) ?
C7 C6 H6A 120.1 ?
C5 C6 H6A 120.1 ?
C6 C7 C8 119.8(2) ?
C6 C7 Cl1 118.98(18) ?
C8 C7 Cl1 121.20(18) ?
C9 C8 C7 120.0(2) ?
C9 C8 Cl2 119.2(2) ?
C7 C8 Cl2 120.77(19) ?
C10 C9 C8 120.4(2) ?
C10 C9 H9A 119.8 ?
C8 C9 H9A 119.8 ?
C9 C10 C5 119.6(2) ?
C9 C10 H10A 120.2 ?
C5 C10 H10A 120.2 ?
C12 C11 O2 109.5(2) ?
C12 C11 C3 133.4(2) ?
O2 C11 C3 117.0(2) ?
C11 C12 C13 107.1(3) ?
C11 C12 H12A 126.4 ?
C13 C12 H12A 126.4 ?
C14 C13 C12 106.7(3) ?
C14 C13 H13A 126.7 ?
C12 C13 H13A 126.7 ?
C13 C14 O2 110.7(3) ?
C13 C14 H14A 124.6 ?
O2 C14 H14A 124.6 ?
O3 C15 O4 125.0(2) ?
O3 C15 C4 123.5(2) ?
O4 C15 C4 111.28(18) ?
O4 C16 C17 107.8(3) ?
O4 C16 H16A 110.1 ?
C17 C16 H16A 110.1 ?
O4 C16 H16B 110.1 ?
C17 C16 H16B 110.1 ?
H16A C16 H16B 108.5 ?
C16 C17 H17A 109.5 ?
C16 C17 H17B 109.5 ?
H17A C17 H17B 109.5 ?
C16 C17 H17C 109.5 ?
H17A C17 H17C 109.5 ?
H17B C17 H17C 109.5 ?
O5 C18 O6 125.3(2) ?
O5 C18 C4 123.1(2) ?
O6 C18 C4 111.4(2) ?
C20 C19 O6 111.6(4) ?
C20 C19 H19A 109.3 ?
O6 C19 H19A 109.3 ?
C20 C19 H19B 109.3 ?
O6 C19 H19B 109.3 ?
H19A C19 H19B 108.0 ?
C19 C20 H20A 109.5 ?
C19 C20 H20B 109.5 ?
H20A C20 H20B 109.5 ?
C19 C20 H20C 109.5 ?
H20A C20 H20C 109.5 ?
H20B C20 H20C 109.5 ?

loop_
_geom_bond_atom_site_label_1
_geom_bond_atom_site_label_2
_geom_bond_site_symmetry_2
_geom_bond_distance
_geom_bond_publ_flag
Cl1 C7 . 1.731(2) ?
Cl2 C8 . 1.729(2) ?
O1 C1 . 1.212(3) ?
O2 C11 . 1.368(3) ?
O2 C14 . 1.370(3) ?
O3 C15 . 1.199(3) ?
O4 C15 . 1.317(3) ?
O4 C16 . 1.459(3) ?
O5 C18 . 1.181(3) ?
O6 C18 . 1.306(3) ?
O6 C19 . 1.466(4) ?
N1 C1 . 1.378(3) ?
N1 C5 . 1.429(3) ?
N1 C4 . 1.466(3) ?
C1 C2 . 1.499(3) ?
C2 C3 . 1.526(3) ?
C2 H2A . 0.9700 ?
C2 H2B . 0.9700 ?
C3 C11 . 1.481(3) ?
C3 C4 . 1.577(3) ?
C3 H3A . 0.9800 ?
C4 C15 . 1.535(3) ?
C4 C18 . 1.535(3) ?
C5 C10 . 1.383(3) ?
C5 C6 . 1.385(3) ?
C6 C7 . 1.381(3) ?
C6 H6A . 0.9300 ?
C7 C8 . 1.384(3) yes
C8 C9 . 1.382(4) yes
C9 C10 . 1.377(3) ?
C9 H9A . 0.9300 ?
C10 H10A . 0.9300 ?
C11 C12 . 1.334(4) yes
C12 C13 . 1.416(4) ?
C12 H12A . 0.9300 ?
C13 C14 . 1.316(5) yes
C13 H13A . 0.9300 ?
C14 H14A . 0.9300 ?
C16 C17 . 1.476(4) ?
C16 H16A . 0.9700 ?
C16 H16B . 0.9700 ?
C17 H17A . 0.9600 ?
C17 H17B . 0.9600 ?
C17 H17C . 0.9600 ?
C19 C20 . 1.390(6) yes
C19 H19A . 0.9700 ?
C19 H19B . 0.9700 ?
C20 H20A . 0.9600 ?
C20 H20B . 0.9600 ?
C20 H20C . 0.9600 ?

loop_
_geom_hbond_atom_site_label_D
_geom_hbond_atom_site_label_H
_geom_hbond_atom_site_label_A
_geom_hbond_site_symmetry_A
_geom_hbond_distance_DH
_geom_hbond_distance_HA
_geom_hbond_distance_DA
_geom_hbond_angle_DHA
C2 H2A O3 2_665 0.97 2.43 3.355(3) 159

loop_
_geom_torsion_atom_site_label_1
_geom_torsion_atom_site_label_2
_geom_torsion_atom_site_label_3
_geom_torsion_atom_site_label_4
_geom_torsion
_geom_torsion_publ_flag
C5 N1 C1 O1 1.7(3) ?
C4 N1 C1 O1 -172.8(2) ?
C5 N1 C1 C2 -179.18(18) ?
C4 N1 C1 C2 6.4(2) ?
O1 C1 C2 C3 -166.2(2) ?
N1 C1 C2 C3 14.7(2) ?
C1 C2 C3 C11 -155.48(18) ?
C1 C2 C3 C4 -27.9(2) ?
C1 N1 C4 C15 91.3(2) ?
C5 N1 C4 C15 -82.8(2) ?
C1 N1 C4 C18 -146.20(18) ?
C5 N1 C4 C18 39.6(3) ?
C1 N1 C4 C3 -23.6(2) ?
C5 N1 C4 C3 162.24(18) ?
C11 C3 C4 N1 154.83(18) ?
C2 C3 C4 N1 30.5(2) ?
C11 C3 C4 C15 38.0(2) ?
C2 C3 C4 C15 -86.3(2) ?
C11 C3 C4 C18 -87.7(2) ?
C2 C3 C4 C18 147.96(19) ?
C1 N1 C5 C10 62.2(3) yes
C4 N1 C5 C10 -124.0(2) ?
C1 N1 C5 C6 -115.9(2) ?
C4 N1 C5 C6 57.8(3) ?
C10 C5 C6 C7 -0.5(4) ?
N1 C5 C6 C7 177.7(2) ?
C5 C6 C7 C8 -1.5(4) ?
C5 C6 C7 Cl1 179.61(18) ?
C6 C7 C8 C9 2.0(4) ?
Cl1 C7 C8 C9 -179.1(2) ?
C6 C7 C8 Cl2 -177.5(2) ?
Cl1 C7 C8 Cl2 1.4(3) ?
C7 C8 C9 C10 -0.6(4) ?
Cl2 C8 C9 C10 179.0(2) ?
C8 C9 C10 C5 -1.4(4) ?
C6 C5 C10 C9 1.9(4) ?
N1 C5 C10 C9 -176.3(2) ?
C14 O2 C11 C12 -0.5(3) ?
C14 O2 C11 C3 176.5(2) ?
C2 C3 C11 C12 11.8(4) ?
C4 C3 C11 C12 -107.5(3) ?
C2 C3 C11 O2 -164.31(19) ?
C4 C3 C11 O2 76.4(2) ?
O2 C11 C12 C13 0.6(3) ?
C3 C11 C12 C13 -175.7(3) ?
C11 C12 C13 C14 -0.4(4) ?
C12 C13 C14 O2 0.1(4) ?
C11 O2 C14 C13 0.2(3) ?
C16 O4 C15 O3 -5.5(3) ?
C16 O4 C15 C4 169.97(19) yes
N1 C4 C15 O3 -13.9(3) ?
C18 C4 C15 O3 -135.1(2) ?
C3 C4 C15 O3 96.3(2) ?
N1 C4 C15 O4 170.59(17) ?
C18 C4 C15 O4 49.4(2) ?
C3 C4 C15 O4 -79.3(2) ?
C15 O4 C16 C17 -178.4(2) yes
C19 O6 C18 O5 1.1(5) ?
C19 O6 C18 C4 -173.7(3) yes
N1 C4 C18 O5 -91.7(3) ?
C15 C4 C18 O5 30.8(3) ?
C3 C4 C18 O5 155.3(2) ?
N1 C4 C18 O6 83.3(2) ?
C15 C4 C18 O6 -154.2(2) ?
C3 C4 C18 O6 -29.7(3) ?
C18 O6 C19 C20 -116.5(5) yes

loop_
_cod_related_entry_id
_cod_related_entry_database
_cod_related_entry_code
1 ChemSpider 4414791
